data_2226228
loop_
_publ_author_name
'Zhao, Jian'
'Wu, Jin-Long'

_publ_section_title
;
 (3a<i>R</i>*,6<i>S</i>*,7<i>S</i>*,7a<i>R</i>*)-2-(4-Methoxybenzyl)-7-(4-nitrophenyl)-6-phenyl-3a,6,7,7a-tetrahydroisoindolin-1-one
;
_journal_coeditor_code LX2150
_journal_issue 6
_journal_name_full 'Acta Crystallographica Section E'
_journal_page_first o1387
_journal_paper_doi 10.1107/S1600536810017010
_journal_volume 66
_journal_year 2010
_chemical_formula_iupac 'C28 H26 N2 O4'
_chemical_formula_moiety 'C28 H26 N2 O4'
_chemical_formula_sum 'C28 H26 N2 O4'
_chemical_formula_weight 454.51
_chemical_name_systematic
;
(3a<i>R</i>*,6<i>S</i>*,7<i>S</i>*,7a<i>R</i>*)-2-(4-Methoxybenzyl)-7-
(4-nitrophenyl)-6-phenyl-3a,6,7,7a-tetrahydroisoindolin-1-one
;
_space_group_IT_number 2
_symmetry_cell_setting triclinic
_symmetry_space_group_name_Hall '-P 1'
_symmetry_space_group_name_H-M 'P -1'
_atom_sites_solution_hydrogens difmap
_atom_sites_solution_primary direct
_atom_sites_solution_secondary difmap
_audit_creation_method SHELXL-97
_cell_angle_alpha 79.6330(10)
_cell_angle_beta 84.036(2)
_cell_angle_gamma 80.325(2)
_cell_formula_units_Z 2
_cell_length_a 5.4369(4)
_cell_length_b 12.2662(7)
_cell_length_c 18.1490(10)
_cell_measurement_reflns_used 7298
_cell_measurement_temperature 296.0(10)
_cell_measurement_theta_max 27.4
_cell_measurement_theta_min 3.1
_cell_volume 1170.27(13)
_computing_cell_refinement 'PROCESS-AUTO (Rigaku, 2006)'
_computing_data_collection 'PROCESS-AUTO (Rigaku, 2006)'
_computing_data_reduction 'CrystalStructure (Rigaku, 2007)'
_computing_molecular_graphics 'ORTEP-3 (Farrugia, 1997)'
_computing_publication_material 'WinGX (Farrugia, 1999)'
_computing_structure_refinement 'SHELXL97 (Sheldrick, 2008)'
_computing_structure_solution 'SHELXS97 (Sheldrick, 2008)'
_diffrn_ambient_temperature 296.0(10)
_diffrn_detector_area_resol_mean 10.00
_diffrn_measured_fraction_theta_full 0.992
_diffrn_measured_fraction_theta_max 0.992
_diffrn_measurement_device_type 'Rigaku R-AXIS RAPID'
_diffrn_measurement_method \w
_diffrn_radiation_monochromator graphite
_diffrn_radiation_source 'rotating anode'
_diffrn_radiation_type MoK\a
_diffrn_radiation_wavelength 0.71073
_diffrn_reflns_av_R_equivalents 0.0243
_diffrn_reflns_av_sigmaI/netI 0.0348
_diffrn_reflns_limit_h_max 7
_diffrn_reflns_limit_h_min -7
_diffrn_reflns_limit_k_max 15
_diffrn_reflns_limit_k_min -15
_diffrn_reflns_limit_l_max 23
_diffrn_reflns_limit_l_min -23
_diffrn_reflns_number 11469
_diffrn_reflns_theta_full 27.42
_diffrn_reflns_theta_max 27.42
_diffrn_reflns_theta_min 3.07
_exptl_absorpt_coefficient_mu 0.087
_exptl_absorpt_correction_T_max 0.9846
_exptl_absorpt_correction_T_min 0.9666
_exptl_absorpt_correction_type multi-scan
_exptl_absorpt_process_details '(ABSCOR; Higashi, 1995)'
_exptl_crystal_colour colorless
_exptl_crystal_density_diffrn 1.290
_exptl_crystal_density_method 'not measured'
_exptl_crystal_description block
_exptl_crystal_F_000 480
_exptl_crystal_size_max 0.37
_exptl_crystal_size_mid 0.31
_exptl_crystal_size_min 0.18
_refine_diff_density_max 0.232
_refine_diff_density_min -0.222
_refine_ls_extinction_coef 0.030(2)
_refine_ls_extinction_expression Fc*=kFc[1+0.001xFc^2^\l^3^/sin(2\q)]^-1/4^
_refine_ls_extinction_method 'SHELXL97 (Sheldrick, 2008)'
_refine_ls_goodness_of_fit_ref 1.006
_refine_ls_hydrogen_treatment constr
_refine_ls_matrix_type full
_refine_ls_number_parameters 309
_refine_ls_number_reflns 5285
_refine_ls_number_restraints 0
_refine_ls_restrained_S_all 1.006
_refine_ls_R_factor_all 0.0749
_refine_ls_R_factor_gt 0.0418
_refine_ls_shift/su_max_lt 0.001
_refine_ls_shift/su_mean 0.000
_refine_ls_structure_factor_coef Fsqd
_refine_ls_weighting_details 'calc w=1/[\s^2^(Fo^2^)+(0.0410P)^2^+0.4229P] where P=(Fo^2^+2Fc^2^)/3'
_refine_ls_weighting_scheme calc
_refine_ls_wR_factor_gt 0.0929
_refine_ls_wR_factor_ref 0.1225
_reflns_number_gt 3402
_reflns_number_total 5285
_reflns_threshold_expression I>2\s(I)
_cod_data_source_file lx2150.cif
_cod_data_source_block I
_cod_original_cell_volume 1170.25(13)
_cod_database_code 2226228
_cod_database_fobs_code 2226228

loop_
_symmetry_equiv_pos_as_xyz
'x, y, z'
'-x, -y, -z'

loop_
_atom_site_type_symbol
_atom_site_label
_atom_site_fract_x
_atom_site_fract_y
_atom_site_fract_z
_atom_site_U_iso_or_equiv
_atom_site_adp_type
_atom_site_calc_flag
_atom_site_refinement_flags
_atom_site_occupancy
_atom_site_disorder_assembly
_atom_site_disorder_group
O O1 0.3920(3) 0.60330(10) 0.32284(8) 0.0562(4) Uani d . 1 . .
C C3 -0.0091(3) 0.63563(13) 0.20272(9) 0.0372(4) Uani d . 1 . .
H H3 -0.1434 0.6128 0.2396 0.045 Uiso calc R 1 . .
C C9 0.0145(3) 0.75414(13) 0.21103(9) 0.0354(4) Uani d . 1 . .
O O4 -0.0827(3) 0.11519(11) 0.56486(8) 0.0626(4) Uani d . 1 . .
C C10 -0.1747(3) 0.81473(14) 0.25156(10) 0.0437(4) Uani d . 1 . .
H H10 -0.3107 0.7810 0.2743 0.052 Uiso calc R 1 . .
C C4 -0.0937(3) 0.62877(14) 0.12304(10) 0.0403(4) Uani d . 1 . .
H H4 -0.2705 0.6622 0.1227 0.048 Uiso calc R 1 . .
C C2 0.2183(3) 0.54638(12) 0.21746(9) 0.0345(4) Uani d . 1 . .
H H2 0.3394 0.5560 0.1738 0.041 Uiso calc R 1 . .
N N1 0.4524(3) 0.42079(11) 0.30303(8) 0.0451(4) Uani d . 1 . .
C C13 0.2321(3) 0.91472(14) 0.18609(10) 0.0422(4) Uani d . 1 . .
H H13 0.3688 0.9486 0.1643 0.051 Uiso calc R 1 . .
C C14 0.2179(3) 0.80600(13) 0.17894(10) 0.0410(4) Uani d . 1 . .
H H14 0.3471 0.7665 0.1521 0.049 Uiso calc R 1 . .
C C25 0.0719(4) 0.18191(15) 0.52078(10) 0.0463(4) Uani d . 1 . .
C C11 -0.1642(4) 0.92434(15) 0.25872(11) 0.0510(5) Uani d . 1 . .
H H11 -0.2930 0.9648 0.2851 0.061 Uiso calc R 1 . .
C C12 0.0403(3) 0.97220(13) 0.22604(10) 0.0429(4) Uani d . 1 . .
C C15 0.0421(3) 0.69472(14) 0.05692(10) 0.0417(4) Uani d . 1 . .
C C1 0.3594(3) 0.53126(13) 0.28773(9) 0.0391(4) Uani d . 1 . .
C C26 0.0549(4) 0.29610(15) 0.51910(11) 0.0532(5) Uani d . 1 . .
H H26 -0.0676 0.3333 0.5494 0.064 Uiso calc R 1 . .
C C5 -0.0810(3) 0.50875(15) 0.11146(11) 0.0454(4) Uani d . 1 . .
H H5 -0.1559 0.4971 0.0703 0.054 Uiso calc R 1 . .
C C7 0.1409(3) 0.43048(13) 0.22418(10) 0.0415(4) Uani d . 1 . .
H H7 0.0091 0.4250 0.2652 0.050 Uiso calc R 1 . .
C C22 0.4095(3) 0.30153(14) 0.42622(10) 0.0444(4) Uani d . 1 . .
C C6 0.0281(3) 0.41877(15) 0.15518(11) 0.0473(4) Uani d . 1 . .
H H6 0.0342 0.3481 0.1427 0.057 Uiso calc R 1 . .
N N2 0.0562(4) 1.08752(13) 0.23437(11) 0.0613(5) Uani d . 1 . .
C C27 0.2232(4) 0.35445(15) 0.47165(11) 0.0531(5) Uani d . 1 . .
H H27 0.2107 0.4313 0.4703 0.064 Uiso calc R 1 . .
C C24 0.2572(4) 0.12738(15) 0.47615(11) 0.0541(5) Uani d . 1 . .
H H24 0.2693 0.0505 0.4774 0.065 Uiso calc R 1 . .
O O2 -0.1207(4) 1.14155(13) 0.26491(12) 0.0936(6) Uani d . 1 . .
C C23 0.4236(4) 0.18681(15) 0.42990(11) 0.0518(5) Uani d . 1 . .
H H23 0.5482 0.1491 0.4005 0.062 Uiso calc R 1 . .
C C8 0.3733(4) 0.35368(14) 0.25297(11) 0.0486(5) Uani d . 1 . .
H H8A 0.3336 0.2824 0.2802 0.058 Uiso calc R 1 . .
H H8B 0.4999 0.3405 0.2124 0.058 Uiso calc R 1 . .
O O3 0.2473(4) 1.12510(13) 0.20977(13) 0.0982(7) Uani d . 1 . .
C C20 0.2721(4) 0.65034(17) 0.02460(10) 0.0491(4) Uani d . 1 . .
H H20 0.3444 0.5777 0.0433 0.059 Uiso calc R 1 . .
C C21 0.5791(4) 0.36794(16) 0.37105(11) 0.0507(5) Uani d . 1 . .
H H21A 0.6282 0.4253 0.3944 0.061 Uiso calc R 1 . .
H H21B 0.7294 0.3185 0.3575 0.061 Uiso calc R 1 . .
C C16 -0.0606(4) 0.80281(17) 0.02643(12) 0.0608(5) Uani d . 1 . .
H H16 -0.2147 0.8347 0.0465 0.073 Uiso calc R 1 . .
C C28 -0.2937(4) 0.16809(19) 0.60542(12) 0.0601(5) Uani d . 1 . .
H H28A -0.2378 0.2032 0.6425 0.090 Uiso calc R 1 . .
H H28B -0.3949 0.1130 0.6297 0.090 Uiso calc R 1 . .
H H28C -0.3906 0.2238 0.5714 0.090 Uiso calc R 1 . .
C C19 0.3949(5) 0.7124(2) -0.03484(12) 0.0679(6) Uani d . 1 . .
H H19 0.5496 0.6816 -0.0551 0.081 Uiso calc R 1 . .
C C17 0.0632(6) 0.8639(2) -0.03356(14) 0.0801(8) Uani d . 1 . .
H H17 -0.0087 0.9362 -0.0533 0.096 Uiso calc R 1 . .
C C18 0.2906(6) 0.8187(2) -0.06392(14) 0.0814(8) Uani d . 1 . .
H H18 0.3733 0.8601 -0.1040 0.098 Uiso calc R 1 . .

loop_
_atom_site_aniso_label
_atom_site_aniso_U_11
_atom_site_aniso_U_22
_atom_site_aniso_U_33
_atom_site_aniso_U_12
_atom_site_aniso_U_13
_atom_site_aniso_U_23
O1 0.0704(9) 0.0431(7) 0.0610(8) -0.0104(6) -0.0178(7) -0.0151(6)
C3 0.0321(9) 0.0353(8) 0.0455(9) -0.0097(7) 0.0068(7) -0.0113(7)
C9 0.0323(9) 0.0350(8) 0.0391(9) -0.0052(6) 0.0006(7) -0.0089(7)
O4 0.0693(10) 0.0519(8) 0.0665(9) -0.0207(7) 0.0211(7) -0.0142(7)
C10 0.0363(9) 0.0427(9) 0.0534(10) -0.0074(7) 0.0062(8) -0.0157(8)
C4 0.0284(9) 0.0415(9) 0.0527(10) -0.0055(7) -0.0021(7) -0.0126(8)
C2 0.0352(9) 0.0305(8) 0.0378(8) -0.0085(6) 0.0042(7) -0.0062(7)
N1 0.0567(10) 0.0342(7) 0.0440(8) -0.0094(7) -0.0054(7) -0.0021(6)
C13 0.0399(10) 0.0366(8) 0.0505(10) -0.0101(7) -0.0004(8) -0.0058(8)
C14 0.0325(9) 0.0373(8) 0.0536(10) -0.0056(7) 0.0066(7) -0.0143(8)
C25 0.0514(11) 0.0427(9) 0.0447(10) -0.0115(8) 0.0029(8) -0.0067(8)
C11 0.0441(11) 0.0470(10) 0.0634(12) -0.0027(8) 0.0085(9) -0.0240(9)
C12 0.0482(11) 0.0302(8) 0.0516(10) -0.0028(7) -0.0070(8) -0.0116(8)
C15 0.0423(10) 0.0425(9) 0.0439(9) -0.0097(7) -0.0091(8) -0.0105(8)
C1 0.0404(10) 0.0347(8) 0.0430(9) -0.0122(7) 0.0042(7) -0.0065(7)
C26 0.0549(12) 0.0434(10) 0.0580(12) -0.0023(9) 0.0089(9) -0.0120(9)
C5 0.0419(10) 0.0475(10) 0.0535(10) -0.0161(8) -0.0042(8) -0.0175(9)
C7 0.0470(10) 0.0330(8) 0.0467(10) -0.0144(7) 0.0051(8) -0.0093(7)
C22 0.0454(11) 0.0403(9) 0.0446(10) -0.0052(8) -0.0064(8) 0.0014(8)
C6 0.0497(11) 0.0393(9) 0.0590(11) -0.0180(8) 0.0013(9) -0.0175(9)
N2 0.0682(12) 0.0380(8) 0.0807(13) -0.0074(8) -0.0033(10) -0.0200(9)
C27 0.0619(13) 0.0339(9) 0.0602(12) -0.0049(8) 0.0016(10) -0.0055(9)
C24 0.0660(13) 0.0351(9) 0.0590(12) -0.0079(9) 0.0096(10) -0.0097(9)
O2 0.0970(14) 0.0506(9) 0.1350(16) -0.0010(9) 0.0198(12) -0.0457(10)
C23 0.0573(12) 0.0421(10) 0.0519(11) -0.0028(8) 0.0080(9) -0.0081(9)
C8 0.0625(12) 0.0324(8) 0.0509(11) -0.0080(8) -0.0036(9) -0.0069(8)
O3 0.0893(13) 0.0558(9) 0.1607(19) -0.0331(9) 0.0210(13) -0.0445(11)
C20 0.0476(11) 0.0564(11) 0.0470(10) -0.0139(9) -0.0005(8) -0.0146(9)
C21 0.0492(11) 0.0485(10) 0.0512(11) -0.0102(8) -0.0058(9) 0.0035(9)
C16 0.0701(14) 0.0524(11) 0.0585(12) -0.0043(10) -0.0128(11) -0.0055(10)
C28 0.0536(13) 0.0750(14) 0.0512(12) -0.0146(10) 0.0070(10) -0.0106(10)
C19 0.0690(15) 0.0910(17) 0.0500(12) -0.0321(13) 0.0083(11) -0.0174(12)
C17 0.121(2) 0.0580(13) 0.0596(14) -0.0195(14) -0.0225(15) 0.0097(11)
C18 0.106(2) 0.0889(18) 0.0527(14) -0.0455(17) -0.0008(14) 0.0034(13)

loop_
_atom_type_symbol
_atom_type_description
_atom_type_scat_dispersion_real
_atom_type_scat_dispersion_imag
_atom_type_scat_source
C C 0.0033 0.0016 'International Tables Vol C Tables 4.2.6.8 and 6.1.1.4'
H H 0.0000 0.0000 'International Tables Vol C Tables 4.2.6.8 and 6.1.1.4'
N N 0.0061 0.0033 'International Tables Vol C Tables 4.2.6.8 and 6.1.1.4'
O O 0.0106 0.0060 'International Tables Vol C Tables 4.2.6.8 and 6.1.1.4'

loop_
_geom_angle_atom_site_label_1
_geom_angle_atom_site_label_2
_geom_angle_atom_site_label_3
_geom_angle_site_symmetry_1
_geom_angle_site_symmetry_3
_geom_angle
_geom_angle_publ_flag
C9 C3 C2 . . 117.16(13) ?
C9 C3 C4 . . 112.57(13) ?
C2 C3 C4 . . 107.27(12) ?
C9 C3 H3 . . 106.4 ?
C2 C3 H3 . . 106.4 ?
C4 C3 H3 . . 106.4 ?
C10 C9 C14 . . 118.12(15) ?
C10 C9 C3 . . 119.26(14) ?
C14 C9 C3 . . 122.61(14) ?
C25 O4 C28 . . 117.97(15) ?
C11 C10 C9 . . 121.17(16) ?
C11 C10 H10 . . 119.4 ?
C9 C10 H10 . . 119.4 ?
C5 C4 C15 . . 110.34(14) ?
C5 C4 C3 . . 111.94(14) ?
C15 C4 C3 . . 114.83(13) ?
C5 C4 H4 . . 106.4 ?
C15 C4 H4 . . 106.4 ?
C3 C4 H4 . . 106.4 ?
C3 C2 C1 . . 122.36(13) ?
C3 C2 C7 . . 109.16(13) ?
C1 C2 C7 . . 101.14(13) ?
C3 C2 H2 . . 107.8 ?
C1 C2 H2 . . 107.8 ?
C7 C2 H2 . . 107.8 ?
C1 N1 C8 . . 113.54(14) ?
C1 N1 C21 . . 123.90(15) ?
C8 N1 C21 . . 121.57(14) ?
C12 C13 C14 . . 118.76(16) ?
C12 C13 H13 . . 120.6 ?
C14 C13 H13 . . 120.6 ?
C13 C14 C9 . . 121.40(16) ?
C13 C14 H14 . . 119.3 ?
C9 C14 H14 . . 119.3 ?
O4 C25 C26 . . 124.70(17) ?
O4 C25 C24 . . 115.44(16) ?
C26 C25 C24 . . 119.85(17) ?
C12 C11 C10 . . 118.70(16) ?
C12 C11 H11 . . 120.7 ?
C10 C11 H11 . . 120.7 ?
C13 C12 C11 . . 121.85(15) ?
C13 C12 N2 . . 118.85(16) ?
C11 C12 N2 . . 119.30(16) ?
C16 C15 C20 . . 117.41(18) ?
C16 C15 C4 . . 120.60(17) ?
C20 C15 C4 . . 121.99(16) ?
O1 C1 N1 . . 125.80(17) ?
O1 C1 C2 . . 128.05(15) ?
N1 C1 C2 . . 106.10(13) ?
C25 C26 C27 . . 119.10(17) ?
C25 C26 H26 . . 120.5 ?
C27 C26 H26 . . 120.5 ?
C6 C5 C4 . . 125.40(16) ?
C6 C5 H5 . . 117.3 ?
C4 C5 H5 . . 117.3 ?
C6 C7 C8 . . 122.74(15) ?
C6 C7 C2 . . 111.36(14) ?
C8 C7 C2 . . 101.77(13) ?
C6 C7 H7 . . 106.7 ?
C8 C7 H7 . . 106.7 ?
C2 C7 H7 . . 106.7 ?
C23 C22 C27 . . 117.55(17) ?
C23 C22 C21 . . 121.30(17) ?
C27 C22 C21 . . 121.02(16) ?
C5 C6 C7 . . 120.34(15) ?
C5 C6 H6 . . 119.8 ?
C7 C6 H6 . . 119.8 ?
O2 N2 O3 . . 122.85(17) ?
O2 N2 C12 . . 119.12(18) ?
O3 N2 C12 . . 118.03(17) ?
C26 C27 C22 . . 121.97(17) ?
C26 C27 H27 . . 119.0 ?
C22 C27 H27 . . 119.0 ?
C23 C24 C25 . . 120.09(17) ?
C23 C24 H24 . . 120.0 ?
C25 C24 H24 . . 120.0 ?
C24 C23 C22 . . 121.43(17) ?
C24 C23 H23 . . 119.3 ?
C22 C23 H23 . . 119.3 ?
N1 C8 C7 . . 100.71(13) ?
N1 C8 H8A . . 111.6 ?
C7 C8 H8A . . 111.6 ?
N1 C8 H8B . . 111.6 ?
C7 C8 H8B . . 111.6 ?
H8A C8 H8B . . 109.4 ?
C19 C20 C15 . . 121.2(2) ?
C19 C20 H20 . . 119.4 ?
C15 C20 H20 . . 119.4 ?
N1 C21 C22 . . 110.87(15) ?
N1 C21 H21A . . 109.5 ?
C22 C21 H21A . . 109.5 ?
N1 C21 H21B . . 109.5 ?
C22 C21 H21B . . 109.5 ?
H21A C21 H21B . . 108.1 ?
C17 C16 C15 . . 120.9(2) ?
C17 C16 H16 . . 119.5 ?
C15 C16 H16 . . 119.5 ?
O4 C28 H28A . . 109.5 ?
O4 C28 H28B . . 109.5 ?
H28A C28 H28B . . 109.5 ?
O4 C28 H28C . . 109.5 ?
H28A C28 H28C . . 109.5 ?
H28B C28 H28C . . 109.5 ?
C18 C19 C20 . . 120.5(2) ?
C18 C19 H19 . . 119.8 ?
C20 C19 H19 . . 119.8 ?
C18 C17 C16 . . 120.5(2) ?
C18 C17 H17 . . 119.7 ?
C16 C17 H17 . . 119.7 ?
C19 C18 C17 . . 119.5(2) ?
C19 C18 H18 . . 120.2 ?
C17 C18 H18 . . 120.2 ?

loop_
_geom_bond_atom_site_label_1
_geom_bond_atom_site_label_2
_geom_bond_site_symmetry_2
_geom_bond_distance
_geom_bond_publ_flag
O1 C1 . 1.2235(19) ?
C3 C9 . 1.516(2) ?
C3 C2 . 1.519(2) ?
C3 C4 . 1.583(2) ?
C3 H3 . 0.9800 ?
C9 C10 . 1.391(2) ?
C9 C14 . 1.392(2) ?
O4 C25 . 1.368(2) ?
O4 C28 . 1.423(2) ?
C10 C11 . 1.385(2) ?
C10 H10 . 0.9300 ?
C4 C5 . 1.513(2) ?
C4 C15 . 1.519(2) ?
C4 H4 . 0.9800 ?
C2 C1 . 1.523(2) ?
C2 C7 . 1.530(2) ?
C2 H2 . 0.9800 ?
N1 C1 . 1.354(2) ?
N1 C8 . 1.469(2) ?
N1 C21 . 1.469(2) ?
C13 C12 . 1.375(2) ?
C13 C14 . 1.378(2) ?
C13 H13 . 0.9300 ?
C14 H14 . 0.9300 ?
C25 C26 . 1.383(2) ?
C25 C24 . 1.385(3) ?
C11 C12 . 1.375(2) ?
C11 H11 . 0.9300 ?
C12 N2 . 1.467(2) ?
C15 C16 . 1.388(3) ?
C15 C20 . 1.392(3) ?
C26 C27 . 1.387(3) ?
C26 H26 . 0.9300 ?
C5 C6 . 1.328(3) ?
C5 H5 . 0.9300 ?
C7 C6 . 1.489(2) ?
C7 C8 . 1.522(3) ?
C7 H7 . 0.9800 ?
C22 C23 . 1.386(2) ?
C22 C27 . 1.388(3) ?
C22 C21 . 1.511(2) ?
C6 H6 . 0.9300 ?
N2 O2 . 1.216(2) ?
N2 O3 . 1.217(2) ?
C27 H27 . 0.9300 ?
C24 C23 . 1.378(3) ?
C24 H24 . 0.9300 ?
C23 H23 . 0.9300 ?
C8 H8A . 0.9700 ?
C8 H8B . 0.9700 ?
C20 C19 . 1.384(3) ?
C20 H20 . 0.9300 ?
C21 H21A . 0.9700 ?
C21 H21B . 0.9700 ?
C16 C17 . 1.387(3) ?
C16 H16 . 0.9300 ?
C28 H28A . 0.9600 ?
C28 H28B . 0.9600 ?
C28 H28C . 0.9600 ?
C19 C18 . 1.366(4) ?
C19 H19 . 0.9300 ?
C17 C18 . 1.370(4) ?
C17 H17 . 0.9300 ?
C18 H18 . 0.9300 ?

loop_
_geom_hbond_atom_site_label_D
_geom_hbond_atom_site_label_H
_geom_hbond_atom_site_label_A
_geom_hbond_site_symmetry_A
_geom_hbond_distance_DH
_geom_hbond_distance_HA
_geom_hbond_distance_DA
_geom_hbond_angle_DHA
C8 H8A O3 1_545 0.97 2.63 3.239(2) 121.5
C28 H28A O1 2_566 0.96 2.55 3.242(2) 129.3

loop_
_geom_torsion_atom_site_label_1
_geom_torsion_atom_site_label_2
_geom_torsion_atom_site_label_3
_geom_torsion_atom_site_label_4
_geom_torsion_site_symmetry_1
_geom_torsion_site_symmetry_2
_geom_torsion_site_symmetry_3
_geom_torsion_site_symmetry_4
_geom_torsion
_geom_torsion_publ_flag
C2 C3 C9 C10 . . . . -132.93(17) ?
C4 C3 C9 C10 . . . . 102.00(18) ?
C2 C3 C9 C14 . . . . 47.7(2) ?
C4 C3 C9 C14 . . . . -77.3(2) ?
C14 C9 C10 C11 . . . . 1.3(3) ?
C3 C9 C10 C11 . . . . -178.11(17) ?
C9 C3 C4 C5 . . . . 171.91(14) ?
C2 C3 C4 C5 . . . . 41.60(17) ?
C9 C3 C4 C15 . . . . 45.10(19) ?
C2 C3 C4 C15 . . . . -85.20(16) ?
C9 C3 C2 C1 . . . . 49.5(2) ?
C4 C3 C2 C1 . . . . 177.21(13) ?
C9 C3 C2 C7 . . . . 167.06(14) ?
C4 C3 C2 C7 . . . . -65.26(16) ?
C12 C13 C14 C9 . . . . 0.2(3) ?
C10 C9 C14 C13 . . . . -0.7(3) ?
C3 C9 C14 C13 . . . . 178.63(16) ?
C28 O4 C25 C26 . . . . 7.7(3) ?
C28 O4 C25 C24 . . . . -172.98(18) ?
C9 C10 C11 C12 . . . . -1.2(3) ?
C14 C13 C12 C11 . . . . -0.1(3) ?
C14 C13 C12 N2 . . . . 179.39(17) ?
C10 C11 C12 C13 . . . . 0.7(3) ?
C10 C11 C12 N2 . . . . -178.85(17) ?
C5 C4 C15 C16 . . . . 137.20(17) ?
C3 C4 C15 C16 . . . . -95.2(2) ?
C5 C4 C15 C20 . . . . -42.9(2) ?
C3 C4 C15 C20 . . . . 84.73(19) ?
C8 N1 C1 O1 . . . . 177.63(17) ?
C21 N1 C1 O1 . . . . 8.9(3) ?
C8 N1 C1 C2 . . . . -4.52(19) ?
C21 N1 C1 C2 . . . . -173.27(15) ?
C3 C2 C1 O1 . . . . -33.0(3) ?
C7 C2 C1 O1 . . . . -154.41(18) ?
C3 C2 C1 N1 . . . . 149.18(14) ?
C7 C2 C1 N1 . . . . 27.81(16) ?
O4 C25 C26 C27 . . . . -179.84(19) ?
C24 C25 C26 C27 . . . . 0.8(3) ?
C15 C4 C5 C6 . . . . 117.7(2) ?
C3 C4 C5 C6 . . . . -11.5(2) ?
C3 C2 C7 C6 . . . . 57.77(18) ?
C1 C2 C7 C6 . . . . -172.00(14) ?
C3 C2 C7 C8 . . . . -169.81(14) ?
C1 C2 C7 C8 . . . . -39.58(16) ?
C4 C5 C6 C7 . . . . 3.0(3) ?
C8 C7 C6 C5 . . . . -146.39(18) ?
C2 C7 C6 C5 . . . . -25.6(2) ?
C13 C12 N2 O2 . . . . 174.7(2) ?
C11 C12 N2 O2 . . . . -5.7(3) ?
C13 C12 N2 O3 . . . . -4.9(3) ?
C11 C12 N2 O3 . . . . 174.6(2) ?
C25 C26 C27 C22 . . . . -0.5(3) ?
C23 C22 C27 C26 . . . . -0.3(3) ?
C21 C22 C27 C26 . . . . 175.68(18) ?
O4 C25 C24 C23 . . . . -179.69(18) ?
C26 C25 C24 C23 . . . . -0.3(3) ?
C25 C24 C23 C22 . . . . -0.6(3) ?
C27 C22 C23 C24 . . . . 0.8(3) ?
C21 C22 C23 C24 . . . . -175.12(18) ?
C1 N1 C8 C7 . . . . -20.81(19) ?
C21 N1 C8 C7 . . . . 148.23(16) ?
C6 C7 C8 N1 . . . . 161.81(15) ?
C2 C7 C8 N1 . . . . 36.61(16) ?
C16 C15 C20 C19 . . . . 1.0(3) ?
C4 C15 C20 C19 . . . . -178.91(16) ?
C1 N1 C21 C22 . . . . 104.26(19) ?
C8 N1 C21 C22 . . . . -63.6(2) ?
C23 C22 C21 N1 . . . . 96.9(2) ?
C27 C22 C21 N1 . . . . -79.0(2) ?
C20 C15 C16 C17 . . . . -0.5(3) ?
C4 C15 C16 C17 . . . . 179.46(18) ?
C15 C20 C19 C18 . . . . -1.0(3) ?
C15 C16 C17 C18 . . . . -0.2(4) ?
C20 C19 C18 C17 . . . . 0.3(4) ?
C16 C17 C18 C19 . . . . 0.2(4) ?
